data_4133027
loop_
_publ_author_name
'Su, Bochao'
'Ota, Kei'
'Xu, Kai'
'Hirao, Hajime'
'Kinjo, Rei'

_publ_section_title
;
 Zwitterionic Inorganic Benzene Valence Isomer with \s-Bonding between Two
 \p-Orbitals.
;
_journal_issue 38
_journal_name_full 'Journal of the American Chemical Society'
_journal_page_first 11921
_journal_page_last 11925
_journal_paper_doi 10.1021/jacs.8b08025
_journal_volume 140
_journal_year 2018
_chemical_formula_sum 'C42 H80 B4 K2 N6 O8'
_chemical_formula_weight 918.56
_space_group_crystal_system monoclinic
_space_group_IT_number 4
_space_group_name_Hall 'P 2yb'
_space_group_name_H-M_alt 'P 1 21 1'
_atom_sites_solution_hydrogens geom
_atom_sites_solution_primary dual
_cell_angle_alpha 90
_cell_angle_beta 106.7915(12)
_cell_angle_gamma 90
_cell_formula_units_Z 2
_cell_length_a 10.4493(3)
_cell_length_b 17.1573(5)
_cell_length_c 14.9166(5)
_cell_measurement_reflns_used 9638
_cell_measurement_temperature 100.(2)
_cell_measurement_theta_max 30.8639
_cell_measurement_theta_min 2.3567
_cell_volume 2560.25(14)
_computing_cell_refinement 'SAINT V8.38A (Bruker AXS Inc., 2017)'
_computing_data_collection 'APEX3 (Bruker AXS Inc., 2017)'
_computing_data_reduction 'SAINT V8.38A (Bruker AXS Inc., 2017)'
_computing_publication_material 'APEX3 (Bruker AXS Inc., 2017)'
_computing_structure_refinement 'SHELXL-2016/6 (Sheldrick, 2016)'
_computing_structure_solution 'XT, VERSION 2014/5'
_diffrn_ambient_temperature 100.(2)
_diffrn_detector_area_resol_mean 7.4074
_diffrn_measured_fraction_theta_full 0.998
_diffrn_measured_fraction_theta_max 0.998
_diffrn_measurement_device_type 'Photon II CPADs detector'
_diffrn_measurement_method 'phi and omega scans'
_diffrn_radiation_monochromator 'Multilayer Mirror'
_diffrn_radiation_type MoK\a
_diffrn_radiation_wavelength 0.71073
_diffrn_reflns_av_R_equivalents 0.0768
_diffrn_reflns_av_unetI/netI 0.1005
_diffrn_reflns_limit_h_max 15
_diffrn_reflns_limit_h_min -15
_diffrn_reflns_limit_k_max 24
_diffrn_reflns_limit_k_min -24
_diffrn_reflns_limit_l_max 21
_diffrn_reflns_limit_l_min -21
_diffrn_reflns_number 49409
_diffrn_reflns_theta_full 31.01
_diffrn_reflns_theta_max 31.01
_diffrn_reflns_theta_min 2.36
_diffrn_source 'Incoatec microfocus source'
_diffrn_source_type 'Bruker D8 Quest'
_exptl_absorpt_coefficient_mu 0.237
_exptl_absorpt_correction_T_max 0.98
_exptl_absorpt_correction_T_min 0.89
_exptl_absorpt_correction_type multi-scan
_exptl_absorpt_process_details
;
SADABS-2016/2 - Bruker AXS area detector scaling and absorption correction
;
_exptl_crystal_colour colourless
_exptl_crystal_density_diffrn 1.192
_exptl_crystal_density_method 'not measured'
_exptl_crystal_description block
_exptl_crystal_F_000 992
_exptl_crystal_size_max 0.320
_exptl_crystal_size_mid 0.220
_exptl_crystal_size_min 0.100
_refine_diff_density_max 0.714
_refine_diff_density_min -0.677
_refine_ls_abs_structure_details
;

Flack x determined using 3998 quotients [(I+)-(I-)]/[(I+)+(I-)]
(Parsons, Flack and Wagner, Acta Cryst. B69 (2013) 249-259).
;
_refine_ls_abs_structure_Flack 0.488(19)
_refine_ls_extinction_method none
_refine_ls_goodness_of_fit_ref 1.037
_refine_ls_hydrogen_treatment constr
_refine_ls_matrix_type full
_refine_ls_number_parameters 569
_refine_ls_number_reflns 16238
_refine_ls_number_restraints 1
_refine_ls_restrained_S_all 1.037
_refine_ls_R_factor_all 0.1015
_refine_ls_R_factor_gt 0.0607
_refine_ls_shift/su_max 0.001
_refine_ls_shift/su_mean 0.000
_refine_ls_structure_factor_coef Fsqd
_refine_ls_weighting_details 'w=1/[\s^2^(Fo^2^)+(0.0526P)^2^+0.9729P] where P=(Fo^2^+2Fc^2^)/3'
_refine_ls_weighting_scheme calc
_refine_ls_wR_factor_gt 0.1216
_refine_ls_wR_factor_ref 0.1439
_reflns_number_gt 11580
_reflns_number_total 16238
_reflns_threshold_expression 'I > 2\s(I)'
_cod_data_source_file ja8b08025_si_005.cif
_cod_data_source_block rei1015m
_cod_depositor_comments
;
The following automatic conversions were performed:

data item '_exptl_absorpt_correction_type' value 'Multi-Scan' was
changed to 'multi-scan' in accordance with the
/home/saulius/struct/COD-crude-data/automatic-downloads/DataCite-retrospective/ACS/depositions/lib/dictionaries/cif_core.dic
dictionary named 'cif_core.dic' version 2.4.2 last updated on
2011-04-26.

Automatic conversion script
Id: cif_fix_values 6909 2019-04-08 15:41:33Z antanas 
;
_cod_database_code 4133027

loop_
_space_group_symop_operation_xyz
'x, y, z'
'-x, y+1/2, -z'

loop_
_atom_site_type_symbol
_atom_site_label
_atom_site_fract_x
_atom_site_fract_y
_atom_site_fract_z
_atom_site_U_iso_or_equiv
_atom_site_adp_type
_atom_site_calc_flag
_atom_site_refinement_flags_adp
_atom_site_refinement_flags_posn
_atom_site_occupancy
B B1 0.1861(5) 0.5212(2) 0.3265(3) 0.0194(9) Uani d . . 1
B B2 0.1014(4) 0.4731(2) 0.2249(3) 0.0180(9) Uani d . . 1
B B3 0.1133(4) 0.5085(2) 0.1197(3) 0.0151(8) Uani d . . 1
B B4 0.2152(4) 0.4650(2) 0.0604(3) 0.0163(8) Uani d . . 1
C C1 0.4265(4) 0.5135(2) 0.4272(3) 0.0187(8) Uani d . . 1
C C2 0.5634(4) 0.5204(2) 0.4286(3) 0.0230(9) Uani d . . 1
H H2 0.583371 0.531695 0.371706 0.028 Uiso calc U R 1
C C3 0.6678(4) 0.5113(2) 0.5095(4) 0.0285(10) Uani d . . 1
H H3 0.757036 0.516254 0.506568 0.034 Uiso calc U R 1
C C4 0.6455(5) 0.4952(2) 0.5949(4) 0.0321(11) Uani d . . 1
H H4 0.717707 0.49016 0.650511 0.039 Uiso calc U R 1
C C5 0.5133(5) 0.4866(2) 0.5962(3) 0.0300(10) Uani d . . 1
H H5 0.495596 0.474953 0.653732 0.036 Uiso calc U R 1
C C6 0.4080(4) 0.4947(2) 0.5164(3) 0.0234(9) Uani d . . 1
H H6 0.319714 0.487564 0.520414 0.028 Uiso calc U R 1
C C7 0.1802(5) 0.6239(2) 0.4482(3) 0.0281(9) Uani d . . 1
H H7A 0.174491 0.607908 0.509957 0.042 Uiso calc U R 1
H H7B 0.135179 0.674168 0.431243 0.042 Uiso calc U R 1
H H7C 0.274353 0.628923 0.449912 0.042 Uiso calc U R 1
C C8 -0.0268(4) 0.5615(3) 0.3652(3) 0.0289(10) Uani d . . 1
H H8A -0.044314 0.547654 0.424272 0.043 Uiso calc U R 1
H H8B -0.065163 0.521729 0.317947 0.043 Uiso calc U R 1
H H8C -0.067562 0.612167 0.343667 0.043 Uiso calc U R 1
C C9 0.0315(5) 0.3657(2) 0.3183(3) 0.0286(10) Uani d . . 1
H H9A 0.084946 0.39624 0.371542 0.043 Uiso calc U R 1
H H9B 0.062741 0.311595 0.324512 0.043 Uiso calc U R 1
H H9C -0.062714 0.36727 0.3173 0.043 Uiso calc U R 1
C C10 -0.0163(4) 0.3484(2) 0.1513(3) 0.0243(9) Uani d . . 1
H H10A -0.11326 0.347266 0.141034 0.036 Uiso calc U R 1
H H10B 0.019715 0.295516 0.164183 0.036 Uiso calc U R 1
H H10C 0.003179 0.36873 0.095297 0.036 Uiso calc U R 1
C C11 -0.0270(4) 0.6276(2) 0.1307(3) 0.0240(9) Uani d . . 1
H H11A -0.022731 0.605137 0.191853 0.036 Uiso calc U R 1
H H11B -0.119939 0.627605 0.090988 0.036 Uiso calc U R 1
H H11C 0.00662 0.68124 0.138969 0.036 Uiso calc U R 1
C C12 0.0611(4) 0.6168(2) -0.0011(3) 0.0251(8) Uani d . . 1
H H12A 0.13103 0.591272 -0.022307 0.038 Uiso calc U R 1
H H12B 0.081802 0.67239 0.00914 0.038 Uiso calc U R 1
H H12C -0.02526 0.610656 -0.048759 0.038 Uiso calc U R 1
C C13 0.0139(4) 0.4172(3) -0.0707(3) 0.0264(9) Uani d . . 1
H H13A -0.033345 0.451473 -0.038294 0.04 Uiso calc U R 1
H H13B -0.020805 0.364054 -0.072211 0.04 Uiso calc U R 1
H H13C 0.000214 0.43593 -0.134866 0.04 Uiso calc U R 1
C C14 0.2287(4) 0.3632(2) -0.0618(3) 0.0252(9) Uani d . . 1
H H14A 0.233875 0.383263 -0.122212 0.038 Uiso calc U R 1
H H14B 0.182676 0.312811 -0.071216 0.038 Uiso calc U R 1
H H14C 0.319133 0.356735 -0.01946 0.038 Uiso calc U R 1
C C15 0.4558(4) 0.47999(19) 0.0629(3) 0.0160(7) Uani d . . 1
C C16 0.4389(4) 0.5016(2) -0.0323(3) 0.0199(8) Uani d . . 1
H H16 0.351057 0.508626 -0.072827 0.024 Uiso calc U R 1
C C17 0.5466(4) 0.5125(2) -0.0674(3) 0.0264(9) Uani d . . 1
H H17 0.530832 0.526417 -0.131347 0.032 Uiso calc U R 1
C C18 0.6765(4) 0.5036(2) -0.0116(4) 0.0304(11) Uani d . . 1
H H18 0.74946 0.51092 -0.036673 0.037 Uiso calc U R 1
C C19 0.6983(4) 0.4838(2) 0.0809(4) 0.0276(10) Uani d . . 1
H H19 0.787266 0.478124 0.120201 0.033 Uiso calc U R 1
C C20 0.5914(4) 0.4721(2) 0.1177(3) 0.0214(8) Uani d . . 1
H H20 0.60985 0.458377 0.181829 0.026 Uiso calc U R 1
C C21 0.2855(4) 0.1690(2) 0.2187(3) 0.0254(9) Uani d . . 1
H H21A 0.206416 0.134333 0.203954 0.03 Uiso calc U R 1
H H21B 0.36569 0.137439 0.248756 0.03 Uiso calc U R 1
C C22 0.2994(4) 0.2056(2) 0.1300(3) 0.0238(9) Uani d . . 1
H H22A 0.306146 0.163752 0.085804 0.029 Uiso calc U R 1
H H22B 0.218103 0.23635 0.100284 0.029 Uiso calc U R 1
C C23 0.5375(4) 0.2144(2) 0.1641(3) 0.0247(9) Uani d . . 1
H H23A 0.544751 0.188464 0.106465 0.03 Uiso calc U R 1
H H23B 0.54451 0.174276 0.212948 0.03 Uiso calc U R 1
C C24 0.6468(4) 0.2744(2) 0.1969(3) 0.0231(8) Uani d . . 1
H H24A 0.73468 0.248709 0.20685 0.028 Uiso calc U R 1
H H24B 0.637539 0.314248 0.14742 0.028 Uiso calc U R 1
C C25 0.7011(4) 0.2674(2) 0.3643(3) 0.0239(9) Uani d . . 1
H H25A 0.799388 0.274271 0.384466 0.029 Uiso calc U R 1
H H25B 0.681182 0.211403 0.35187 0.029 Uiso calc U R 1
C C26 0.6432(4) 0.2954(2) 0.4394(3) 0.0230(9) Uani d . . 1
H H26A 0.685349 0.266284 0.497813 0.028 Uiso calc U R 1
H H26B 0.665547 0.351208 0.451707 0.028 Uiso calc U R 1
C C27 0.4584(4) 0.2075(2) 0.4195(3) 0.0222(8) Uani d . . 1
H H27A 0.481841 0.188809 0.485022 0.027 Uiso calc U R 1
H H27B 0.501846 0.173023 0.383706 0.027 Uiso calc U R 1
C C28 0.3091(4) 0.2066(2) 0.3767(3) 0.0228(8) Uani d . . 1
H H28A 0.275003 0.153497 0.381833 0.027 Uiso calc U R 1
H H28B 0.267598 0.242451 0.412248 0.027 Uiso calc U R 1
C C29 0.2972(4) 0.8310(2) 0.2197(3) 0.0229(8) Uani d . . 1
H H29A 0.222289 0.86835 0.21065 0.028 Uiso calc U R 1
H H29B 0.377734 0.860199 0.216989 0.028 Uiso calc U R 1
C C30 0.3228(4) 0.7909(2) 0.3134(3) 0.0240(9) Uani d . . 1
H H30A 0.341652 0.830938 0.363378 0.029 Uiso calc U R 1
H H30B 0.241026 0.762652 0.315228 0.029 Uiso calc U R 1
C C31 0.5601(4) 0.7732(2) 0.3557(3) 0.0215(8) Uani d . . 1
H H31A 0.579358 0.799017 0.417585 0.026 Uiso calc U R 1
H H31B 0.563096 0.813001 0.308326 0.026 Uiso calc U R 1
C C32 0.6625(4) 0.7096(2) 0.3583(3) 0.0217(8) Uani d . . 1
H H32A 0.753096 0.732712 0.375885 0.026 Uiso calc U R 1
H H32B 0.659262 0.670693 0.406646 0.026 Uiso calc U R 1
C C33 0.6886(4) 0.7126(2) 0.2045(3) 0.0213(8) Uani d . . 1
H H33A 0.784402 0.700258 0.215199 0.026 Uiso calc U R 1
H H33B 0.679968 0.76942 0.212678 0.026 Uiso calc U R 1
C C34 0.6097(4) 0.6888(2) 0.1063(3) 0.0222(9) Uani d . . 1
H H34A 0.647251 0.715622 0.060725 0.027 Uiso calc U R 1
H H34B 0.619777 0.632018 0.09895 0.027 Uiso calc U R 1
C C35 0.4403(4) 0.7882(2) 0.0716(3) 0.0229(9) Uani d . . 1
H H35A 0.458517 0.806753 0.013667 0.027 Uiso calc U R 1
H H35B 0.495762 0.818784 0.125108 0.027 Uiso calc U R 1
C C36 0.2951(4) 0.7976(2) 0.0642(3) 0.0222(8) Uani d . . 1
H H36A 0.26977 0.853029 0.051953 0.027 Uiso calc U R 1
H H36B 0.241311 0.766613 0.010533 0.027 Uiso calc U R 1
C C37 -0.0057(8) 0.3460(6) 0.5662(7) 0.107(4) Uani d . . 1
H H37A -0.036125 0.323576 0.616916 0.16 Uiso calc U R 1
H H37B 0.017668 0.303944 0.52932 0.16 Uiso calc U R 1
H H37C -0.077271 0.377774 0.52575 0.16 Uiso calc U R 1
C C38 0.1127(8) 0.3951(5) 0.6063(7) 0.084(2) Uani d . . 1
H H38A 0.18481 0.364463 0.649465 0.101 Uiso calc U R 1
H H38B 0.14662 0.416944 0.556065 0.101 Uiso calc U R 1
C C39 0.0677(8) 0.4574(4) 0.6566(5) 0.069(2) Uani d . . 1
H H39A 0.029897 0.434531 0.704373 0.083 Uiso calc U R 1
H H39B -0.003408 0.487939 0.612336 0.083 Uiso calc U R 1
C C40 0.1900(7) 0.5137(4) 0.7066(5) 0.0599(17) Uani d . . 1
H H40A 0.263034 0.483099 0.748983 0.072 Uiso calc U R 1
H H40B 0.225112 0.538958 0.658835 0.072 Uiso calc U R 1
C C41 0.1421(8) 0.5741(5) 0.7609(7) 0.080(2) Uani d . . 1
H H41A 0.111034 0.547212 0.809507 0.096 Uiso calc U R 1
H H41B 0.219634 0.606719 0.793772 0.096 Uiso calc U R 1
C C42 0.0381(8) 0.6247(5) 0.7109(7) 0.086(3) Uani d . . 1
H H42A 0.067986 0.65392 0.664105 0.128 Uiso calc U R 1
H H42B 0.015831 0.66126 0.754622 0.128 Uiso calc U R 1
H H42C -0.041098 0.593934 0.679416 0.128 Uiso calc U R 1
K K1 0.38647(8) 0.38126(4) 0.26271(6) 0.02017(18) Uani d . . 1
K K2 0.37322(8) 0.61318(4) 0.20255(6) 0.01859(17) Uani d . . 1
N N1 0.3284(3) 0.51939(17) 0.3455(2) 0.0172(6) Uani d . . 1
N N2 0.1164(3) 0.56603(19) 0.3795(3) 0.0218(7) Uani d . . 1
N N3 0.0455(3) 0.39867(17) 0.2311(2) 0.0195(7) Uani d . . 1
N N4 0.0546(3) 0.58129(18) 0.0862(2) 0.0182(7) Uani d . . 1
N N5 0.1554(3) 0.41766(19) -0.0215(3) 0.0200(7) Uani d . . 1
N N6 0.3555(3) 0.47304(17) 0.1029(2) 0.0164(6) Uani d . . 1
O O1 0.2706(3) 0.22951(16) 0.2806(2) 0.0250(6) Uani d . . 1
O O2 0.4133(3) 0.25487(15) 0.1459(2) 0.0218(6) Uani d . . 1
O O3 0.6433(3) 0.31181(16) 0.2816(2) 0.0229(6) Uani d . . 1
O O4 0.5018(3) 0.28626(15) 0.4164(2) 0.0219(6) Uani d . . 1
O O5 0.2648(3) 0.77297(15) 0.1479(2) 0.0219(6) Uani d . . 1
O O6 0.4708(3) 0.70720(15) 0.0853(2) 0.0213(6) Uani d . . 1
O O7 0.6381(3) 0.67133(15) 0.2696(2) 0.0212(6) Uani d . . 1
O O8 0.4321(3) 0.73718(15) 0.3324(2) 0.0211(6) Uani d . . 1

loop_
_atom_site_aniso_label
_atom_site_aniso_U_11
_atom_site_aniso_U_22
_atom_site_aniso_U_33
_atom_site_aniso_U_12
_atom_site_aniso_U_13
_atom_site_aniso_U_23
B1 0.028(2) 0.0158(18) 0.017(2) -0.0020(16) 0.012(2) -0.0002(16)
B2 0.016(2) 0.0170(18) 0.022(2) 0.0023(15) 0.0076(18) -0.0010(17)
B3 0.0106(18) 0.0168(17) 0.017(2) -0.0027(14) 0.0031(17) -0.0024(16)
B4 0.017(2) 0.0135(17) 0.020(2) 0.0003(14) 0.0077(18) -0.0004(15)
C1 0.026(2) 0.0112(14) 0.020(2) -0.0033(14) 0.0085(17) -0.0034(15)
C2 0.025(2) 0.0198(17) 0.025(2) -0.0028(15) 0.0082(18) -0.0019(16)
C3 0.024(2) 0.0177(18) 0.038(3) -0.0007(15) 0.001(2) -0.0015(19)
C4 0.034(3) 0.0203(19) 0.031(3) -0.0002(18) -0.007(2) 0.0035(17)
C5 0.044(3) 0.0213(19) 0.021(2) -0.0030(18) 0.003(2) 0.0025(17)
C6 0.029(2) 0.0194(17) 0.022(2) -0.0007(16) 0.0078(19) 0.0007(15)
C7 0.040(3) 0.0226(19) 0.023(2) 0.0008(17) 0.011(2) -0.0044(17)
C8 0.027(2) 0.036(2) 0.028(3) 0.0029(18) 0.014(2) -0.0031(19)
C9 0.035(2) 0.024(2) 0.030(3) -0.0058(17) 0.014(2) 0.0043(18)
C10 0.022(2) 0.0200(18) 0.029(2) -0.0030(15) 0.0056(18) -0.0021(17)
C11 0.022(2) 0.0216(19) 0.030(2) 0.0035(15) 0.0097(18) -0.0031(16)
C12 0.025(2) 0.0245(18) 0.027(2) 0.0052(17) 0.0097(18) 0.0056(18)
C13 0.019(2) 0.033(2) 0.025(2) -0.0039(17) 0.0037(18) -0.0043(18)
C14 0.024(2) 0.0241(19) 0.030(2) -0.0020(15) 0.0108(19) -0.0085(17)
C15 0.0169(18) 0.0101(14) 0.022(2) 0.0010(12) 0.0073(16) -0.0006(14)
C16 0.0198(19) 0.0184(17) 0.023(2) 0.0013(14) 0.0085(18) 0.0004(15)
C17 0.032(2) 0.0203(18) 0.032(3) -0.0015(16) 0.018(2) 0.0008(18)
C18 0.025(2) 0.0161(17) 0.060(3) 0.0008(15) 0.027(2) 0.0005(19)
C19 0.019(2) 0.0149(17) 0.052(3) -0.0001(14) 0.015(2) -0.0005(19)
C20 0.0158(18) 0.0156(16) 0.031(2) -0.0009(14) 0.0039(17) 0.0009(16)
C21 0.029(2) 0.0209(18) 0.026(2) -0.0034(16) 0.0077(19) -0.0032(17)
C22 0.023(2) 0.0257(19) 0.021(2) -0.0019(16) 0.0047(18) -0.0013(17)
C23 0.032(2) 0.0199(17) 0.025(2) 0.0037(16) 0.0112(19) 0.0013(17)
C24 0.028(2) 0.0235(18) 0.022(2) 0.0018(16) 0.0126(18) 0.0019(16)
C25 0.025(2) 0.0231(19) 0.021(2) -0.0010(16) 0.0040(18) 0.0029(16)
C26 0.024(2) 0.0226(18) 0.019(2) -0.0011(15) 0.0016(18) 0.0018(16)
C27 0.027(2) 0.0201(17) 0.021(2) 0.0020(16) 0.0082(18) 0.0040(16)
C28 0.026(2) 0.0241(19) 0.021(2) -0.0005(16) 0.0108(18) 0.0048(17)
C29 0.024(2) 0.0196(17) 0.025(2) 0.0037(15) 0.0063(18) -0.0007(16)
C30 0.024(2) 0.0248(19) 0.025(2) 0.0047(16) 0.0114(19) -0.0029(17)
C31 0.027(2) 0.0188(17) 0.020(2) -0.0017(15) 0.0077(17) 0.0005(15)
C32 0.022(2) 0.0221(17) 0.019(2) -0.0006(15) 0.0030(17) 0.0011(16)
C33 0.0174(19) 0.0208(17) 0.027(2) 0.0007(14) 0.0093(17) 0.0027(16)
C34 0.028(2) 0.0188(17) 0.025(2) 0.0014(15) 0.0169(19) -0.0004(16)
C35 0.031(2) 0.0154(17) 0.023(2) -0.0017(15) 0.0082(19) 0.0032(15)
C36 0.026(2) 0.0200(17) 0.019(2) -0.0001(15) 0.0043(18) 0.0024(15)
C37 0.065(5) 0.133(8) 0.103(8) -0.047(5) -0.007(5) 0.041(6)
C38 0.068(5) 0.076(5) 0.105(7) 0.002(4) 0.019(5) -0.007(5)
C39 0.092(6) 0.066(4) 0.043(4) 0.028(4) 0.009(4) -0.003(3)
C40 0.077(5) 0.052(3) 0.047(4) 0.010(3) 0.011(4) 0.012(3)
C41 0.062(5) 0.067(5) 0.108(7) -0.008(4) 0.022(5) -0.005(5)
C42 0.060(5) 0.079(5) 0.121(8) 0.004(4) 0.032(5) -0.019(5)
K1 0.0254(4) 0.0152(3) 0.0205(4) 0.0034(3) 0.0076(4) 0.0026(3)
K2 0.0226(4) 0.0147(3) 0.0189(4) -0.0034(3) 0.0067(3) -0.0005(3)
N1 0.0165(16) 0.0184(14) 0.0164(17) -0.0022(12) 0.0045(13) -0.0009(13)
N2 0.0268(19) 0.0216(15) 0.0184(18) 0.0005(13) 0.0090(15) -0.0046(13)
N3 0.0203(17) 0.0200(15) 0.0194(18) -0.0021(12) 0.0076(14) 0.0006(13)
N4 0.0181(16) 0.0181(14) 0.0196(18) 0.0017(12) 0.0075(14) -0.0008(13)
N5 0.0128(15) 0.0253(16) 0.0233(19) 0.0000(12) 0.0075(14) -0.0058(14)
N6 0.0154(15) 0.0161(13) 0.0185(17) 0.0009(11) 0.0063(13) -0.0011(12)
O1 0.0276(16) 0.0254(14) 0.0223(17) 0.0023(12) 0.0076(13) 0.0009(12)
O2 0.0244(15) 0.0180(12) 0.0227(16) 0.0000(11) 0.0060(13) -0.0002(11)
O3 0.0292(16) 0.0202(13) 0.0186(16) 0.0013(11) 0.0056(13) 0.0026(11)
O4 0.0264(15) 0.0171(12) 0.0215(16) 0.0006(11) 0.0060(13) 0.0019(11)
O5 0.0229(14) 0.0207(13) 0.0227(16) -0.0019(11) 0.0075(13) -0.0006(12)
O6 0.0233(14) 0.0156(12) 0.0262(16) -0.0011(11) 0.0088(12) 0.0016(11)
O7 0.0276(15) 0.0176(12) 0.0208(16) 0.0018(11) 0.0107(13) 0.0013(11)
O8 0.0218(14) 0.0180(12) 0.0234(16) -0.0006(11) 0.0062(12) 0.0000(11)

loop_
_atom_type_symbol
_atom_type_description
_atom_type_scat_dispersion_real
_atom_type_scat_dispersion_imag
_atom_type_scat_source
C C 0.0033 0.0016 'International Tables Vol C Tables 4.2.6.8 and 6.1.1.4'
H H 0.0000 0.0000 'International Tables Vol C Tables 4.2.6.8 and 6.1.1.4'
B B 0.0013 0.0007 'International Tables Vol C Tables 4.2.6.8 and 6.1.1.4'
K K 0.2009 0.2494 'International Tables Vol C Tables 4.2.6.8 and 6.1.1.4'
N N 0.0061 0.0033 'International Tables Vol C Tables 4.2.6.8 and 6.1.1.4'
O O 0.0106 0.0060 'International Tables Vol C Tables 4.2.6.8 and 6.1.1.4'

loop_
_geom_angle_atom_site_label_1
_geom_angle_atom_site_label_2
_geom_angle_atom_site_label_3
_geom_angle
N1 B1 N2 124.2(4)
N1 B1 B2 113.7(3)
N2 B1 B2 121.6(4)
N1 B1 K2 52.88(19)
N2 B1 K2 120.3(2)
B2 B1 K2 88.5(2)
N1 B1 K1 50.89(18)
N2 B1 K1 162.4(3)
B2 B1 K1 68.17(18)
K2 B1 K1 71.95(8)
N3 B2 B3 121.1(4)
N3 B2 B1 119.3(4)
B3 B2 B1 118.6(3)
N3 B2 K1 85.8(2)
B3 B2 K1 91.5(2)
B1 B2 K1 82.5(2)
N4 B3 B2 119.7(3)
N4 B3 B4 117.7(3)
B2 B3 B4 122.0(3)
N4 B3 K2 82.7(2)
B2 B3 K2 97.0(2)
B4 B3 K2 82.0(2)
N6 B4 N5 124.5(3)
N6 B4 B3 115.7(3)
N5 B4 B3 119.5(3)
N6 B4 K1 55.1(2)
N5 B4 K1 120.4(2)
B3 B4 K1 88.4(2)
N6 B4 K2 53.19(18)
N5 B4 K2 162.5(3)
B3 B4 K2 67.75(19)
K1 B4 K2 73.94(10)
N1 C1 C2 120.1(4)
N1 C1 C6 125.7(4)
C2 C1 C6 114.0(4)
N1 C1 K1 58.47(19)
C2 C1 K1 88.8(2)
C6 C1 K1 121.0(2)
C3 C2 C1 122.5(4)
C3 C2 H2 118.8
C1 C2 H2 118.8
C2 C3 C4 121.7(4)
C2 C3 H3 119.2
C4 C3 H3 119.2
C3 C4 C5 117.6(4)
C3 C4 H4 121.2
C5 C4 H4 121.2
C6 C5 C4 121.7(5)
C6 C5 H5 119.2
C4 C5 H5 119.2
C5 C6 C1 122.5(4)
C5 C6 H6 118.8
C1 C6 H6 118.8
N2 C7 H7A 109.5
N2 C7 H7B 109.5
H7A C7 H7B 109.5
N2 C7 H7C 109.5
H7A C7 H7C 109.5
H7B C7 H7C 109.5
N2 C8 H8A 109.5
N2 C8 H8B 109.5
H8A C8 H8B 109.5
N2 C8 H8C 109.5
H8A C8 H8C 109.5
H8B C8 H8C 109.5
N3 C9 H9A 109.5
N3 C9 H9B 109.5
H9A C9 H9B 109.5
N3 C9 H9C 109.5
H9A C9 H9C 109.5
H9B C9 H9C 109.5
N3 C10 H10A 109.5
N3 C10 H10B 109.5
H10A C10 H10B 109.5
N3 C10 H10C 109.5
H10A C10 H10C 109.5
H10B C10 H10C 109.5
N4 C11 H11A 109.5
N4 C11 H11B 109.5
H11A C11 H11B 109.5
N4 C11 H11C 109.5
H11A C11 H11C 109.5
H11B C11 H11C 109.5
N4 C12 H12A 109.5
N4 C12 H12B 109.5
H12A C12 H12B 109.5
N4 C12 H12C 109.5
H12A C12 H12C 109.5
H12B C12 H12C 109.5
N5 C13 H13A 109.5
N5 C13 H13B 109.5
H13A C13 H13B 109.5
N5 C13 H13C 109.5
H13A C13 H13C 109.5
H13B C13 H13C 109.5
N5 C14 H14A 109.5
N5 C14 H14B 109.5
H14A C14 H14B 109.5
N5 C14 H14C 109.5
H14A C14 H14C 109.5
H14B C14 H14C 109.5
N6 C15 C20 120.5(4)
N6 C15 C16 125.0(4)
C20 C15 C16 114.3(3)
N6 C15 K2 54.36(18)
C20 C15 K2 95.7(2)
C16 C15 K2 117.3(2)
C17 C16 C15 122.1(4)
C17 C16 H16 119.0
C15 C16 H16 119.0
C18 C17 C16 121.4(4)
C18 C17 H17 119.3
C16 C17 H17 119.3
C19 C18 C17 118.8(4)
C19 C18 H18 120.6
C17 C18 H18 120.6
C18 C19 C20 120.7(4)
C18 C19 H19 119.6
C20 C19 H19 119.6
C19 C20 C15 122.6(4)
C19 C20 H20 118.7
C15 C20 H20 118.7
O1 C21 C22 108.7(3)
O1 C21 H21A 109.9
C22 C21 H21A 109.9
O1 C21 H21B 109.9
C22 C21 H21B 109.9
H21A C21 H21B 108.3
O2 C22 C21 112.8(4)
O2 C22 H22A 109.0
C21 C22 H22A 109.0
O2 C22 H22B 109.0
C21 C22 H22B 109.0
H22A C22 H22B 107.8
O2 C23 C24 106.9(3)
O2 C23 H23A 110.3
C24 C23 H23A 110.3
O2 C23 H23B 110.3
C24 C23 H23B 110.3
H23A C23 H23B 108.6
O3 C24 C23 112.5(3)
O3 C24 H24A 109.1
C23 C24 H24A 109.1
O3 C24 H24B 109.1
C23 C24 H24B 109.1
H24A C24 H24B 107.8
O3 C25 C26 108.3(3)
O3 C25 H25A 110.0
C26 C25 H25A 110.0
O3 C25 H25B 110.0
C26 C25 H25B 110.0
H25A C25 H25B 108.4
O4 C26 C25 113.5(4)
O4 C26 H26A 108.9
C25 C26 H26A 108.9
O4 C26 H26B 108.9
C25 C26 H26B 108.9
H26A C26 H26B 107.7
O4 C27 C28 107.1(3)
O4 C27 H27A 110.3
C28 C27 H27A 110.3
O4 C27 H27B 110.3
C28 C27 H27B 110.3
H27A C27 H27B 108.5
O1 C28 C27 112.3(3)
O1 C28 H28A 109.1
C27 C28 H28A 109.1
O1 C28 H28B 109.1
C27 C28 H28B 109.1
H28A C28 H28B 107.9
O5 C29 C30 108.4(3)
O5 C29 H29A 110.0
C30 C29 H29A 110.0
O5 C29 H29B 110.0
C30 C29 H29B 110.0
H29A C29 H29B 108.4
O8 C30 C29 113.2(3)
O8 C30 H30A 108.9
C29 C30 H30A 108.9
O8 C30 H30B 108.9
C29 C30 H30B 108.9
H30A C30 H30B 107.7
O8 C31 C32 107.4(3)
O8 C31 H31A 110.2
C32 C31 H31A 110.2
O8 C31 H31B 110.2
C32 C31 H31B 110.2
H31A C31 H31B 108.5
O7 C32 C31 111.7(3)
O7 C32 H32A 109.3
C31 C32 H32A 109.3
O7 C32 H32B 109.3
C31 C32 H32B 109.3
H32A C32 H32B 107.9
O7 C33 C34 108.8(3)
O7 C33 H33A 109.9
C34 C33 H33A 109.9
O7 C33 H33B 109.9
C34 C33 H33B 109.9
H33A C33 H33B 108.3
O6 C34 C33 112.8(3)
O6 C34 H34A 109.0
C33 C34 H34A 109.0
O6 C34 H34B 109.0
C33 C34 H34B 109.0
H34A C34 H34B 107.8
O6 C35 C36 107.1(3)
O6 C35 H35A 110.3
C36 C35 H35A 110.3
O6 C35 H35B 110.3
C36 C35 H35B 110.3
H35A C35 H35B 108.5
O5 C36 C35 112.1(3)
O5 C36 H36A 109.2
C35 C36 H36A 109.2
O5 C36 H36B 109.2
C35 C36 H36B 109.2
H36A C36 H36B 107.9
C38 C37 H37A 109.5
C38 C37 H37B 109.5
H37A C37 H37B 109.5
C38 C37 H37C 109.5
H37A C37 H37C 109.5
H37B C37 H37C 109.5
C39 C38 C37 105.7(8)
C39 C38 H38A 110.6
C37 C38 H38A 110.6
C39 C38 H38B 110.6
C37 C38 H38B 110.6
H38A C38 H38B 108.7
C38 C39 C40 110.4(6)
C38 C39 H39A 109.6
C40 C39 H39A 109.6
C38 C39 H39B 109.6
C40 C39 H39B 109.6
H39A C39 H39B 108.1
C41 C40 C39 108.9(6)
C41 C40 H40A 109.9
C39 C40 H40A 109.9
C41 C40 H40B 109.9
C39 C40 H40B 109.9
H40A C40 H40B 108.3
C42 C41 C40 117.7(8)
C42 C41 H41A 107.9
C40 C41 H41A 107.9
C42 C41 H41B 107.9
C40 C41 H41B 107.9
H41A C41 H41B 107.2
C41 C42 H42A 109.5
C41 C42 H42B 109.5
H42A C42 H42B 109.5
C41 C42 H42C 109.5
H42A C42 H42C 109.5
H42B C42 H42C 109.5
O4 K1 N6 161.15(9)
O4 K1 N1 103.19(9)
N6 K1 N1 85.03(9)
O4 K1 O2 87.82(8)
N6 K1 O2 85.13(9)
N1 K1 O2 168.76(10)
O4 K1 O3 60.47(8)
N6 K1 O3 101.06(9)
N1 K1 O3 128.21(9)
O2 K1 O3 59.34(8)
O4 K1 O1 59.67(8)
N6 K1 O1 129.19(9)
N1 K1 O1 124.29(9)
O2 K1 O1 59.48(8)
O3 K1 O1 91.22(8)
O4 K1 B2 125.41(10)
N6 K1 B2 72.94(10)
N1 K1 B2 50.96(10)
O2 K1 B2 120.48(10)
O3 K1 B2 173.84(10)
O1 K1 B2 93.70(9)
O4 K1 C1 81.84(9)
N6 K1 C1 101.91(10)
N1 K1 C1 24.10(10)
O2 K1 C1 166.32(10)
O3 K1 C1 107.44(10)
O1 K1 C1 121.08(9)
B2 K1 C1 73.06(11)
O4 K1 B4 169.07(9)
N6 K1 B4 24.75(9)
N1 K1 B4 84.72(10)
O2 K1 B4 84.07(9)
O3 K1 B4 120.40(9)
O1 K1 B4 109.67(10)
B2 K1 B4 54.28(11)
C1 K1 B4 107.25(10)
O4 K1 N3 110.20(8)
N6 K1 N3 88.54(8)
N1 K1 N3 69.18(8)
O2 K1 N3 105.15(8)
O3 K1 N3 160.39(8)
O1 K1 N3 69.64(8)
B2 K1 N3 24.06(9)
C1 K1 N3 86.91(9)
B4 K1 N3 65.22(9)
O4 K1 B1 109.19(10)
N6 K1 B1 85.09(10)
N1 K1 B1 23.22(10)
O2 K1 B1 149.68(10)
O3 K1 B1 150.94(11)
O1 K1 B1 106.94(9)
B2 K1 B1 29.36(11)
C1 K1 B1 43.74(11)
B4 K1 B1 75.23(11)
N3 K1 B1 45.97(9)
O4 K1 K2 137.03(6)
N6 K1 K2 43.43(6)
N1 K1 K2 43.70(7)
O2 K1 K2 127.79(6)
O3 K1 K2 113.45(6)
O1 K1 K2 154.69(6)
B2 K1 K2 61.32(8)
C1 K1 K2 58.50(7)
B4 K1 K2 53.72(7)
N3 K1 K2 85.28(5)
B1 K1 K2 53.40(7)
O6 K2 N6 98.29(9)
O6 K2 N1 168.25(9)
N6 K2 N1 84.92(9)
O6 K2 O8 86.99(8)
N6 K2 O8 167.89(9)
N1 K2 O8 87.82(9)
O6 K2 O7 61.34(8)
N6 K2 O7 113.35(9)
N1 K2 O7 106.99(9)
O8 K2 O7 59.75(8)
O6 K2 O5 58.35(8)
N6 K2 O5 132.88(9)
N1 K2 O5 126.71(9)
O8 K2 O5 59.05(8)
O7 K2 O5 91.59(8)
O6 K2 B3 120.57(10)
N6 K2 B3 52.70(9)
N1 K2 B3 70.29(10)
O8 K2 B3 133.00(10)
O7 K2 B3 165.50(9)
O5 K2 B3 101.40(10)
O6 K2 N4 105.13(9)
N6 K2 N4 71.32(8)
N1 K2 N4 86.61(9)
O8 K2 N4 117.96(8)
O7 K2 N4 165.72(8)
O5 K2 N4 76.42(8)
B3 K2 N4 25.02(9)
O6 K2 C15 78.38(8)
N6 K2 C15 23.08(8)
N1 K2 C15 102.06(9)
O8 K2 C15 153.10(9)
O7 K2 C15 93.36(9)
O5 K2 C15 126.77(9)
B3 K2 C15 73.75(10)
N4 K2 C15 87.84(9)
O6 K2 B4 103.93(10)
N6 K2 B4 24.04(9)
N1 K2 B4 83.60(10)
O8 K2 B4 163.25(9)
O7 K2 B4 136.70(9)
O5 K2 B4 115.89(10)
B3 K2 B4 30.25(10)
N4 K2 B4 47.31(9)
C15 K2 B4 43.54(9)
O6 K2 B1 166.76(10)
N6 K2 B1 86.02(10)
N1 K2 B1 23.92(11)
O8 K2 B1 91.27(10)
O7 K2 B1 128.31(11)
O5 K2 B1 109.76(9)
B3 K2 B1 52.94(11)
N4 K2 B1 64.27(10)
C15 K2 B1 107.95(9)
B4 K2 B1 75.17(11)
O6 K2 K1 135.25(6)
N6 K2 K1 43.27(7)
N1 K2 K1 43.73(6)
O8 K2 K1 126.76(6)
O7 K2 K1 107.35(6)
O5 K2 K1 160.48(6)
B3 K2 K1 60.43(8)
N4 K2 K1 85.38(6)
C15 K2 K1 58.32(6)
B4 K2 K1 52.34(8)
B1 K2 K1 54.65(7)
C1 N1 B1 130.9(4)
C1 N1 K2 118.5(2)
B1 N1 K2 103.2(2)
C1 N1 K1 97.4(2)
B1 N1 K1 105.9(2)
K2 N1 K1 92.57(10)
B1 N2 C7 123.6(4)
B1 N2 C8 123.6(4)
C7 N2 C8 112.7(3)
B2 N3 C10 124.9(3)
B2 N3 C9 123.7(4)
C10 N3 C9 111.2(3)
B2 N3 K1 70.1(2)
C10 N3 K1 104.8(2)
C9 N3 K1 102.0(2)
B3 N4 C12 123.8(3)
B3 N4 C11 124.8(3)
C12 N4 C11 111.3(3)
B3 N4 K2 72.3(2)
C12 N4 K2 95.7(2)
C11 N4 K2 107.6(2)
C14 N5 B4 124.2(3)
C14 N5 C13 111.8(3)
B4 N5 C13 123.9(3)
C15 N6 B4 129.8(4)
C15 N6 K1 120.8(2)
B4 N6 K1 100.1(2)
C15 N6 K2 102.6(2)
B4 N6 K2 102.8(2)
K1 N6 K2 93.30(10)
C21 O1 C28 113.5(3)
C21 O1 K1 117.7(2)
C28 O1 K1 109.5(2)
C22 O2 C23 114.4(3)
C22 O2 K1 109.3(2)
C23 O2 K1 120.0(2)
C25 O3 C24 114.4(3)
C25 O3 K1 117.1(2)
C24 O3 K1 111.2(2)
C26 O4 C27 114.4(3)
C26 O4 K1 107.8(2)
C27 O4 K1 120.9(2)
C29 O5 C36 112.4(3)
C29 O5 K2 116.5(2)
C36 O5 K2 110.2(2)
C35 O6 C34 114.6(3)
C35 O6 K2 123.2(2)
C34 O6 K2 105.6(2)
C33 O7 C32 113.7(3)
C33 O7 K2 116.8(2)
C32 O7 K2 112.4(2)
C31 O8 C30 114.1(3)
C31 O8 K2 119.9(2)
C30 O8 K2 110.3(2)

loop_
_geom_bond_atom_site_label_1
_geom_bond_atom_site_label_2
_geom_bond_distance
B1 N1 1.432(6)
B1 N2 1.442(5)
B1 B2 1.728(6)
B1 K2 3.439(4)
B1 K1 3.493(4)
B2 N3 1.419(5)
B2 B3 1.720(6)
B2 K1 3.271(4)
B3 N4 1.417(5)
B3 B4 1.738(6)
B3 K2 3.193(4)
B4 N6 1.427(5)
B4 N5 1.448(6)
B4 K1 3.355(5)
B4 K2 3.416(4)
C1 N1 1.350(5)
C1 C2 1.429(6)
C1 C6 1.435(6)
C1 K1 3.279(4)
C2 C3 1.382(7)
C2 H2 0.95
C3 C4 1.388(7)
C3 H3 0.95
C4 C5 1.395(7)
C4 H4 0.95
C5 C6 1.375(6)
C5 H5 0.95
C6 H6 0.95
C7 N2 1.444(5)
C7 H7A 0.98
C7 H7B 0.98
C7 H7C 0.98
C8 N2 1.451(5)
C8 H8A 0.98
C8 H8B 0.98
C8 H8C 0.98
C9 N3 1.464(5)
C9 H9A 0.98
C9 H9B 0.98
C9 H9C 0.98
C10 N3 1.460(5)
C10 H10A 0.98
C10 H10B 0.98
C10 H10C 0.98
C11 N4 1.458(5)
C11 H11A 0.98
C11 H11B 0.98
C11 H11C 0.98
C12 N4 1.457(5)
C12 H12A 0.98
C12 H12B 0.98
C12 H12C 0.98
C13 N5 1.449(5)
C13 H13A 0.98
C13 H13B 0.98
C13 H13C 0.98
C14 N5 1.444(5)
C14 H14A 0.98
C14 H14B 0.98
C14 H14C 0.98
C15 N6 1.353(5)
C15 C20 1.423(5)
C15 C16 1.429(6)
C15 K2 3.368(4)
C16 C17 1.384(5)
C16 H16 0.95
C17 C18 1.380(7)
C17 H17 0.95
C18 C19 1.374(7)
C18 H18 0.95
C19 C20 1.394(6)
C19 H19 0.95
C20 H20 0.95
C21 O1 1.427(5)
C21 C22 1.509(6)
C21 H21A 0.99
C21 H21B 0.99
C22 O2 1.423(5)
C22 H22A 0.99
C22 H22B 0.99
C23 O2 1.427(5)
C23 C24 1.510(6)
C23 H23A 0.99
C23 H23B 0.99
C24 O3 1.428(5)
C24 H24A 0.99
C24 H24B 0.99
C25 O3 1.427(5)
C25 C26 1.498(6)
C25 H25A 0.99
C25 H25B 0.99
C26 O4 1.426(5)
C26 H26A 0.99
C26 H26B 0.99
C27 O4 1.431(4)
C27 C28 1.505(6)
C27 H27A 0.99
C27 H27B 0.99
C28 O1 1.428(5)
C28 H28A 0.99
C28 H28B 0.99
C29 O5 1.429(5)
C29 C30 1.511(6)
C29 H29A 0.99
C29 H29B 0.99
C30 O8 1.431(5)
C30 H30A 0.99
C30 H30B 0.99
C31 O8 1.423(5)
C31 C32 1.521(6)
C31 H31A 0.99
C31 H31B 0.99
C32 O7 1.432(5)
C32 H32A 0.99
C32 H32B 0.99
C33 O7 1.421(5)
C33 C34 1.515(6)
C33 H33A 0.99
C33 H33B 0.99
C34 O6 1.429(5)
C34 H34A 0.99
C34 H34B 0.99
C35 O6 1.427(4)
C35 C36 1.498(6)
C35 H35A 0.99
C35 H35B 0.99
C36 O5 1.438(5)
C36 H36A 0.99
C36 H36B 0.99
C37 C38 1.473(11)
C37 H37A 0.98
C37 H37B 0.98
C37 H37C 0.98
C38 C39 1.459(10)
C38 H38A 0.99
C38 H38B 0.99
C39 C40 1.604(10)
C39 H39A 0.99
C39 H39B 0.99
C40 C41 1.488(10)
C40 H40A 0.99
C40 H40B 0.99
C41 C42 1.422(11)
C41 H41A 0.99
C41 H41B 0.99
C42 H42A 0.98
C42 H42B 0.98
C42 H42C 0.98
K1 O4 2.787(3)
K1 N6 2.796(3)
K1 N1 2.818(3)
K1 O2 2.845(3)
K1 O3 2.875(3)
K1 O1 2.916(3)
K1 N3 3.470(3)
K1 K2 4.0726(10)
K2 O6 2.780(3)
K2 N6 2.804(3)
K2 N1 2.816(3)
K2 O8 2.823(3)
K2 O7 2.838(3)
K2 O5 2.988(3)
K2 N4 3.325(3)
